data_7235422
loop_
_publ_author_name
'Bodman, Samantha E.'
'Crowther, Anthony C.'
'Geraghty, Paul B.'
'Fitchett, Christopher M.'

_publ_section_title
;
 Structural control: can [2 \\times 2] silver grids be formed from
 4,5-disubstituted 3,6-di(2-pyridyl) pyridazines?
;
_journal_issue 1
_journal_name_full CrystEngComm
_journal_page_first 81
_journal_paper_doi 10.1039/C4CE01851F
_journal_volume 17
_journal_year 2015
_chemical_formula_moiety 'C48 H28 Ag2 N8, 2.75(C H2 Cl2), 2(B F4)'
_chemical_formula_sum 'C50.75 H33.5 Ag2 B2 Cl5.5 F8 N8'
_chemical_formula_weight 1339.69
_space_group_crystal_system triclinic
_space_group_IT_number 2
_space_group_name_Hall '-P 1'
_space_group_name_H-M_alt 'P -1'
_atom_sites_solution_hydrogens geom
_atom_sites_solution_primary direct
_audit_creation_date 2014-05-12
_audit_creation_method
;
Olex2 1.2-beta
(compiled 2014.03.20 svn.r2918 for OlexSys, GUI svn.r4816)
;
_cell_angle_alpha 66.629(3)
_cell_angle_beta 87.281(4)
_cell_angle_gamma 81.087(3)
_cell_formula_units_Z 2
_cell_length_a 10.6406(5)
_cell_length_b 15.5529(8)
_cell_length_c 16.8867(12)
_cell_measurement_reflns_used 1939
_cell_measurement_temperature 123(2)
_cell_measurement_theta_max 25.03
_cell_measurement_theta_min 2.88
_cell_volume 2534.1(3)
_computing_molecular_graphics 'Olex2 (Dolomanov et al., 2009)'
_computing_publication_material 'Olex2 (Dolomanov et al., 2009)'
_computing_structure_refinement 'ShelXL (Sheldrick, 2008)'
_computing_structure_solution 'ShelXS (Sheldrick, 2008)'
_diffrn_ambient_temperature 123.15
_diffrn_measured_fraction_theta_full 0.999
_diffrn_measured_fraction_theta_max 0.999
_diffrn_measurement_device_type 'Bruker APEX-II CCD'
_diffrn_measurement_method '\f and \w scans'
_diffrn_radiation_monochromator graphite
_diffrn_radiation_type MoK\a
_diffrn_radiation_wavelength 0.71073
_diffrn_reflns_av_unetI/netI 0.0573
_diffrn_reflns_Laue_measured_fraction_full 0.999
_diffrn_reflns_Laue_measured_fraction_max 0.999
_diffrn_reflns_limit_h_max 13
_diffrn_reflns_limit_h_min -13
_diffrn_reflns_limit_k_max 19
_diffrn_reflns_limit_k_min -17
_diffrn_reflns_limit_l_max 20
_diffrn_reflns_limit_l_min 0
_diffrn_reflns_number 16756
_diffrn_reflns_point_group_measured_fraction_full 0.999
_diffrn_reflns_point_group_measured_fraction_max 0.999
_diffrn_reflns_theta_full 25.242
_diffrn_reflns_theta_max 25.999
_diffrn_reflns_theta_min 2.324
_diffrn_standards_number 0
_exptl_absorpt_coefficient_mu 1.139
_exptl_absorpt_correction_T_max 1
_exptl_absorpt_correction_T_min 0.619745
_exptl_absorpt_correction_type multi-scan
_exptl_absorpt_process_details
;
 ? was used for absorption correction.
 
For component 1:
 wR2(int) was 0.0955 before and 0.0555 after correction.
 The Ratio of minimum to maximum transmission not present.
 The \l/2 correction factor is Not present
 
For component 2:
 wR2(int) was 0.0977 before and 0.0641 after correction.
 The Ratio of minimum to maximum transmission not present.
 The \l/2 correction factor is Not present
;
_exptl_crystal_colour yellow
_exptl_crystal_colour_primary yellow
_exptl_crystal_density_diffrn 1.756
_exptl_crystal_description needle
_exptl_crystal_F_000 1327
_exptl_crystal_size_max 0.4
_exptl_crystal_size_mid 0.06
_exptl_crystal_size_min 0.05
_refine_diff_density_max 1.947
_refine_diff_density_min -1.501
_refine_diff_density_rms 0.122
_refine_ls_extinction_method none
_refine_ls_goodness_of_fit_ref 1.023
_refine_ls_hydrogen_treatment constr
_refine_ls_matrix_type full
_refine_ls_number_parameters 724
_refine_ls_number_reflns 16756
_refine_ls_number_restraints 0
_refine_ls_restrained_S_all 1.023
_refine_ls_R_factor_all 0.0723
_refine_ls_R_factor_gt 0.0476
_refine_ls_shift/su_max 0.003
_refine_ls_shift/su_mean 0.000
_refine_ls_structure_factor_coef Fsqd
_refine_ls_weighting_details 'w=1/[\s^2^(Fo^2^)+(0.0388P)^2^+4.7818P] where P=(Fo^2^+2Fc^2^)/3'
_refine_ls_weighting_scheme calc
_refine_ls_wR_factor_gt 0.1022
_refine_ls_wR_factor_ref 0.1140
_reflns_Friedel_coverage 0.000
_reflns_number_gt 12764
_reflns_number_total 16756
_reflns_threshold_expression 'I > 2\s(I)'
_cod_data_source_file c4ce01851f1.cif
_cod_data_source_block 1
_cod_original_formula_sum 'C50.75 H33.50 Ag2 B2 Cl5.50 F8 N8'
_cod_database_code 7235422
_shelxl_version_number 2014-3
_shelx_space_group_comment
;
The symmetry employed for this shelxl refinement is uniquely defined
by the following loop, which should always be used as a source of
symmetry information in preference to the above space-group names.
They are only intended as comments.
;
_shelx_estimated_absorpt_t_max 0.945
_shelx_estimated_absorpt_t_min 0.659
_olex2_refinement_description
;
1. Fixed Uiso
 At 1.2 times of:
  All C(H) groups, All C(H,H) groups
2. Others
 Sof(F67A)=1-FVAR(1)
 Sof(F67B)=FVAR(1)
 Fixed Sof: Cl74(0.75) Cl75(0.75) Cl77(0.5) Cl80(0.5) C73(0.75) H73A(0.75)
 H73B(0.75) C76(0.5) H76A(0.5) H76B(0.5) C79(0.5) H79A(0.5) H79B(0.5)
3.a Secondary CH2 refined with riding coordinates:
 C70(H70A,H70B), C73(H73A,H73B), C76(H76A,H76B), C79(H79A,H79B)
3.b Aromatic/amide H refined with riding coordinates:
 C6(H6), C7(H7), C8(H8), C10(H10), C11(H11), C12(H12), C19(H19), C20(H20),
 C21(H21), C22(H22), C25(H25), C26(H26), C27(H27), C28(H28), C34(H34), C35(H35),
  C36(H36), C38(H38), C39(H39), C40(H40), C47(H47), C48(H48), C49(H49),
 C50(H50), C53(H53), C54(H54), C55(H55), C56(H56)
;

loop_
_space_group_symop_operation_xyz
'x, y, z'
'-x, -y, -z'

loop_
_atom_site_label
_atom_site_type_symbol
_atom_site_fract_x
_atom_site_fract_y
_atom_site_fract_z
_atom_site_U_iso_or_equiv
_atom_site_adp_type
_atom_site_occupancy
_atom_site_site_symmetry_order
_atom_site_calc_flag
_atom_site_refinement_flags_posn
_atom_site_refinement_flags_occupancy
_atom_site_disorder_assembly
_atom_site_disorder_group
Ag1 Ag 0.38322(4) 0.21601(3) 0.92532(3) 0.02125(11) Uani 1 1 d . . . .
Ag2 Ag 0.43248(4) 0.04377(3) 0.80667(3) 0.02122(11) Uani 1 1 d . . . .
Cl71 Cl 0.07752(17) 0.76804(12) 0.80420(11) 0.0464(4) Uani 1 1 d . . . .
Cl72 Cl -0.03437(14) 0.74086(12) 0.66246(11) 0.0372(4) Uani 1 1 d . . . .
Cl74 Cl 0.4661(3) 0.2173(3) 0.3799(3) 0.0892(11) Uani 0.75 1 d . P . .
Cl75 Cl 0.6367(5) 0.3674(4) 0.3019(3) 0.1309(17) Uani 0.75 1 d . P . .
Cl77 Cl 0.4973(6) 0.6111(6) 0.4366(5) 0.147(4) Uani 0.5 1 d . P . .
Cl78 Cl 0.4119(2) 0.7312(2) 0.26559(19) 0.1001(10) Uani 1 1 d . . . .
Cl80 Cl 0.5131(4) 0.5418(4) 0.3994(3) 0.0633(12) Uani 0.5 1 d . P . .
F61 F 0.1772(4) 0.8532(3) 0.5178(2) 0.0533(11) Uani 1 1 d . . . .
F62 F 0.1039(4) 0.9864(3) 0.4017(3) 0.0504(10) Uani 1 1 d . . . .
F63 F 0.1653(4) 0.8487(2) 0.3863(2) 0.0411(9) Uani 1 1 d . . . .
F64 F 0.3114(3) 0.9250(3) 0.4140(2) 0.0477(10) Uani 1 1 d . . . .
F66 F 0.2989(5) 0.5657(3) 0.1623(3) 0.0720(14) Uani 1 1 d . . . .
F67A F 0.2012(6) 0.5563(4) 0.0593(3) 0.0448(19) Uani 0.672(10) 1 d . P A 1
F67B F 0.400(2) 0.4277(14) 0.2175(11) 0.133(11) Uani 0.328(10) 1 d . P A 2
F68 F 0.3893(6) 0.4740(4) 0.0908(4) 0.108(2) Uani 1 1 d . . . .
F69 F 0.2291(5) 0.4298(3) 0.1827(3) 0.0703(14) Uani 1 1 d . . . .
N1 N 0.5688(4) 0.1047(3) 0.9431(3) 0.0181(10) Uani 1 1 d . . . .
N2 N 0.5848(4) 0.0458(3) 0.9011(3) 0.0168(10) Uani 1 1 d . . . .
N17 N 0.6074(4) 0.1183(3) 1.1364(3) 0.0194(10) Uani 1 1 d . . . .
N23 N 0.6876(4) -0.1818(3) 0.9272(3) 0.0162(9) Uani 1 1 d . . . .
N29 N 0.2618(4) 0.2428(3) 0.7999(3) 0.0177(10) Uani 1 1 d . . . .
N30 N 0.2790(4) 0.1821(3) 0.7604(3) 0.0185(10) Uani 1 1 d . . . .
N45 N 0.3805(4) 0.0812(3) 0.6595(3) 0.0191(10) Uani 1 1 d . . . .
N51 N 0.2971(4) 0.3803(3) 0.8611(3) 0.0243(11) Uani 1 1 d . . . .
C3 C 0.6826(5) -0.0260(3) 0.9226(3) 0.0158(11) Uani 1 1 d . . . .
C4 C 0.7710(5) -0.0416(4) 0.9874(3) 0.0161(11) Uani 1 1 d . . . .
C5 C 0.8858(5) -0.1116(4) 1.0216(3) 0.0183(11) Uani 1 1 d . . . .
C6 C 0.9500(5) -0.1884(4) 1.0068(3) 0.0200(11) Uani 1 1 d . . . .
H6 H 0.9216 -0.2047 0.9628 0.024 Uiso 1 1 calc R . . .
C7 C 1.0588(5) -0.2423(4) 1.0583(4) 0.0230(12) Uani 1 1 d . . . .
H7 H 1.1031 -0.2948 1.0481 0.028 Uiso 1 1 calc R . . .
C8 C 1.1019(5) -0.2200(4) 1.1233(4) 0.0226(13) Uani 1 1 d . . . .
H8 H 1.1742 -0.2579 1.1573 0.027 Uiso 1 1 calc R . . .
C9 C 1.0389(4) -0.1412(4) 1.1392(3) 0.0195(10) Uani 1 1 d . . . .
C10 C 1.0717(5) -0.1096(4) 1.2026(4) 0.0221(13) Uani 1 1 d . . . .
H10 H 1.1428 -0.1429 1.2399 0.027 Uiso 1 1 calc R . . .
C11 C 1.0018(5) -0.0317(4) 1.2104(4) 0.0226(12) Uani 1 1 d . . . .
H11 H 1.0261 -0.0118 1.2531 0.027 Uiso 1 1 calc R . . .
C12 C 0.8938(5) 0.0204(4) 1.1564(3) 0.0201(11) Uani 1 1 d . . . .
H12 H 0.8472 0.0747 1.1624 0.024 Uiso 1 1 calc R . . .
C13 C 0.8581(5) -0.0096(4) 1.0951(3) 0.0159(11) Uani 1 1 d . . . .
C14 C 0.9325(4) -0.0893(3) 1.0871(3) 0.0170(10) Uani 1 1 d . . . .
C15 C 0.7550(5) 0.0196(3) 1.0311(3) 0.0161(11) Uani 1 1 d . . . .
C16 C 0.6506(5) 0.0929(3) 1.0063(3) 0.0168(11) Uani 1 1 d . . . .
C18 C 0.6227(5) 0.1600(4) 1.0503(3) 0.0168(11) Uani 1 1 d . . . .
C19 C 0.6174(5) 0.2566(4) 1.0056(4) 0.0202(12) Uani 1 1 d . . . .
H19 H 0.6282 0.2830 0.9448 0.024 Uiso 1 1 calc R . . .
C20 C 0.5960(5) 0.3142(4) 1.0511(4) 0.0252(13) Uani 1 1 d . . . .
H20 H 0.5913 0.3809 1.0223 0.030 Uiso 1 1 calc R . . .
C21 C 0.5816(5) 0.2725(4) 1.1398(4) 0.0241(12) Uani 1 1 d . . . .
H21 H 0.5678 0.3101 1.1729 0.029 Uiso 1 1 calc R . . .
C22 C 0.5878(5) 0.1751(4) 1.1790(4) 0.0208(12) Uani 1 1 d . . . .
H22 H 0.5775 0.1472 1.2398 0.025 Uiso 1 1 calc R . . .
C24 C 0.6900(5) -0.0900(4) 0.8761(3) 0.0159(11) Uani 1 1 d . . . .
C25 C 0.7050(5) -0.0580(4) 0.7878(3) 0.0189(11) Uani 1 1 d . . . .
H25 H 0.7042 0.0075 0.7537 0.023 Uiso 1 1 calc R . . .
C26 C 0.7213(5) -0.1230(4) 0.7500(4) 0.0214(12) Uani 1 1 d . . . .
H26 H 0.7325 -0.1030 0.6895 0.026 Uiso 1 1 calc R . . .
C27 C 0.7210(5) -0.2178(4) 0.8017(4) 0.0242(12) Uani 1 1 d . . . .
H27 H 0.7327 -0.2641 0.7774 0.029 Uiso 1 1 calc R . . .
C28 C 0.7032(5) -0.2438(4) 0.8893(4) 0.0199(11) Uani 1 1 d . . . .
H28 H 0.7021 -0.3088 0.9244 0.024 Uiso 1 1 calc R . . .
C31 C 0.2469(5) 0.2112(4) 0.6769(3) 0.0173(11) Uani 1 1 d . . . .
C32 C 0.2052(5) 0.3070(4) 0.6266(3) 0.0180(11) Uani 1 1 d . . . .
C33 C 0.1940(5) 0.3611(4) 0.5324(4) 0.0194(11) Uani 1 1 d . . . .
C34 C 0.2139(5) 0.3399(4) 0.4606(4) 0.0243(12) Uani 1 1 d . . . .
H34 H 0.2321 0.2761 0.4660 0.029 Uiso 1 1 calc R . . .
C35 C 0.2065(5) 0.4156(4) 0.3789(4) 0.0275(13) Uani 1 1 d . . . .
H35 H 0.2195 0.4014 0.3291 0.033 Uiso 1 1 calc R . . .
C36 C 0.1814(5) 0.5089(4) 0.3681(3) 0.0225(12) Uani 1 1 d . . . .
H36 H 0.1778 0.5573 0.3117 0.027 Uiso 1 1 calc R . . .
C37 C 0.1610(5) 0.5336(4) 0.4401(3) 0.0206(12) Uani 1 1 d . . . .
C38 C 0.1412(5) 0.6246(4) 0.4416(4) 0.0222(12) Uani 1 1 d . . . .
H38 H 0.1348 0.6789 0.3888 0.027 Uiso 1 1 calc R . . .
C39 C 0.1308(5) 0.6359(4) 0.5186(4) 0.0264(13) Uani 1 1 d . . . .
H39 H 0.1169 0.6982 0.5176 0.032 Uiso 1 1 calc R . . .
C40 C 0.1403(5) 0.5580(4) 0.5991(4) 0.0233(12) Uani 1 1 d . . . .
H40 H 0.1334 0.5676 0.6514 0.028 Uiso 1 1 calc R . . .
C41 C 0.1599(5) 0.4675(4) 0.6004(3) 0.0183(11) Uani 1 1 d . . . .
C42 C 0.1681(5) 0.4568(4) 0.5215(3) 0.0204(12) Uani 1 1 d . . . .
C43 C 0.1856(5) 0.3707(4) 0.6678(3) 0.0180(11) Uani 1 1 d . . . .
C44 C 0.2112(5) 0.3346(4) 0.7568(3) 0.0184(11) Uani 1 1 d . . . .
C46 C 0.2666(5) 0.1369(4) 0.6410(3) 0.0173(11) Uani 1 1 d . . . .
C47 C 0.1728(5) 0.1279(4) 0.5913(3) 0.0233(12) Uani 1 1 d . . . .
H47 H 0.0924 0.1672 0.5814 0.028 Uiso 1 1 calc R . . .
C48 C 0.2000(6) 0.0598(4) 0.5564(4) 0.0280(13) Uani 1 1 d . . . .
H48 H 0.1376 0.0503 0.5234 0.034 Uiso 1 1 calc R . . .
C49 C 0.3191(5) 0.0062(4) 0.5706(4) 0.0264(13) Uani 1 1 d . . . .
H49 H 0.3416 -0.0386 0.5452 0.032 Uiso 1 1 calc R . . .
C50 C 0.4053(5) 0.0189(4) 0.6223(4) 0.0240(13) Uani 1 1 d . . . .
H50 H 0.4868 -0.0188 0.6319 0.029 Uiso 1 1 calc R . . .
C52 C 0.1972(5) 0.3924(3) 0.8097(3) 0.0186(11) Uani 1 1 d . . . .
C53 C 0.0862(5) 0.4553(4) 0.8045(4) 0.0257(13) Uani 1 1 d . . . .
H53 H 0.0170 0.4608 0.7683 0.031 Uiso 1 1 calc R . . .
C54 C 0.0792(6) 0.5094(4) 0.8532(4) 0.0346(15) Uani 1 1 d . . . .
H54 H 0.0043 0.5519 0.8524 0.042 Uiso 1 1 calc R . . .
C55 C 0.1845(7) 0.5002(4) 0.9033(4) 0.0420(17) Uani 1 1 d . . . .
H55 H 0.1838 0.5383 0.9356 0.050 Uiso 1 1 calc R . . .
C56 C 0.2899(6) 0.4353(4) 0.9056(4) 0.0336(15) Uani 1 1 d . . . .
H56 H 0.3609 0.4294 0.9404 0.040 Uiso 1 1 calc R . . .
C70 C 0.0591(6) 0.8090(5) 0.6913(4) 0.0383(15) Uani 1 1 d . . . .
H70A H 0.1439 0.8061 0.6649 0.046 Uiso 1 1 calc R . . .
H70B H 0.0181 0.8760 0.6681 0.046 Uiso 1 1 calc R . . .
C73 C 0.5451(13) 0.2866(14) 0.4125(16) 0.179(11) Uani 0.75 1 d . P . .
H73A H 0.6075 0.2469 0.4591 0.215 Uiso 0.75 1 calc R P . .
H73B H 0.4846 0.3278 0.4334 0.215 Uiso 0.75 1 calc R P . .
C76 C 0.4315(16) 0.7290(12) 0.3773(14) 0.081(7) Uani 0.5 1 d . P . .
H76A H 0.4895 0.7732 0.3769 0.097 Uiso 0.5 1 calc R P . .
H76B H 0.3485 0.7455 0.4008 0.097 Uiso 0.5 1 calc R P . .
C79 C 0.4683(13) 0.5993(11) 0.2961(10) 0.051(4) Uani 0.5 1 d . P . .
H79A H 0.3986 0.5704 0.2843 0.061 Uiso 0.5 1 calc R P . .
H79B H 0.5408 0.5916 0.2593 0.061 Uiso 0.5 1 calc R P . .
B60 B 0.1895(7) 0.9020(5) 0.4305(4) 0.0275(15) Uani 1 1 d . . . .
B65 B 0.2931(11) 0.5010(7) 0.1329(6) 0.062(3) Uani 1 1 d . . . .

loop_
_atom_site_aniso_label
_atom_site_aniso_U_11
_atom_site_aniso_U_22
_atom_site_aniso_U_33
_atom_site_aniso_U_23
_atom_site_aniso_U_13
_atom_site_aniso_U_12
Ag1 0.0248(2) 0.0167(2) 0.0196(2) -0.00544(18) -0.00553(17) 0.00156(17)
Ag2 0.0249(2) 0.0165(2) 0.0209(2) -0.00632(18) -0.00759(17) 0.00044(16)
Cl71 0.0535(10) 0.0453(10) 0.0458(10) -0.0217(9) -0.0102(8) -0.0097(8)
Cl72 0.0378(8) 0.0432(9) 0.0414(9) -0.0273(8) 0.0039(7) -0.0091(7)
Cl74 0.073(2) 0.087(2) 0.104(3) -0.044(2) 0.0002(19) 0.0158(18)
Cl75 0.128(4) 0.175(5) 0.140(4) -0.108(4) -0.029(3) -0.031(3)
Cl77 0.058(3) 0.156(7) 0.140(6) 0.036(6) -0.022(4) -0.018(4)
Cl78 0.0543(13) 0.104(2) 0.097(2) 0.0074(16) 0.0030(13) -0.0140(14)
Cl80 0.037(2) 0.064(3) 0.077(3) -0.015(3) -0.020(2) -0.001(2)
F61 0.088(3) 0.052(3) 0.024(2) -0.0107(19) 0.011(2) -0.037(2)
F62 0.046(2) 0.035(2) 0.070(3) -0.023(2) 0.004(2) 0.0004(18)
F63 0.066(3) 0.0287(19) 0.031(2) -0.0145(17) -0.0182(18) -0.0024(18)
F64 0.0331(19) 0.062(3) 0.040(2) -0.008(2) 0.0009(17) -0.0202(19)
F66 0.114(4) 0.042(3) 0.066(3) -0.022(2) 0.000(3) -0.027(3)
F67A 0.065(4) 0.038(3) 0.027(3) -0.007(3) -0.009(3) -0.009(3)
F67B 0.17(2) 0.106(16) 0.065(12) -0.015(11) 0.002(12) 0.091(14)
F68 0.121(5) 0.049(3) 0.102(4) 0.002(3) 0.062(4) 0.028(3)
F69 0.113(4) 0.043(3) 0.059(3) -0.020(2) 0.026(3) -0.030(3)
N1 0.020(2) 0.014(2) 0.019(2) -0.004(2) -0.0037(19) -0.0016(18)
N2 0.021(2) 0.014(2) 0.017(2) -0.006(2) -0.0026(19) -0.0035(18)
N17 0.016(2) 0.019(2) 0.024(2) -0.010(2) -0.0011(18) -0.0005(18)
N23 0.016(2) 0.014(2) 0.019(2) -0.0072(19) -0.0013(17) -0.0023(17)
N29 0.018(2) 0.017(2) 0.019(2) -0.008(2) -0.0010(18) -0.0022(18)
N30 0.016(2) 0.017(2) 0.022(2) -0.008(2) -0.0010(19) -0.0017(18)
N45 0.022(2) 0.017(2) 0.018(2) -0.006(2) -0.0022(19) -0.0012(19)
N51 0.034(3) 0.016(2) 0.023(3) -0.008(2) -0.006(2) -0.001(2)
C3 0.016(2) 0.013(3) 0.016(3) -0.004(2) 0.002(2) -0.003(2)
C4 0.014(2) 0.017(3) 0.018(3) -0.006(2) 0.004(2) -0.004(2)
C5 0.017(3) 0.016(3) 0.018(3) -0.002(2) -0.001(2) -0.004(2)
C6 0.019(3) 0.020(3) 0.024(3) -0.011(2) -0.001(2) -0.002(2)
C7 0.018(3) 0.022(3) 0.032(3) -0.015(3) 0.004(2) 0.000(2)
C8 0.017(3) 0.022(3) 0.026(3) -0.008(3) -0.003(2) 0.000(2)
C9 0.016(2) 0.021(3) 0.018(3) -0.004(2) -0.001(2) -0.004(2)
C10 0.015(3) 0.028(3) 0.021(3) -0.006(3) -0.003(2) -0.005(2)
C11 0.022(3) 0.027(3) 0.022(3) -0.011(3) -0.004(2) -0.007(2)
C12 0.018(3) 0.022(3) 0.024(3) -0.011(2) 0.000(2) -0.006(2)
C13 0.012(2) 0.016(3) 0.020(3) -0.007(2) 0.001(2) -0.003(2)
C14 0.018(2) 0.015(3) 0.017(3) -0.004(2) -0.001(2) -0.006(2)
C15 0.016(2) 0.014(3) 0.016(3) -0.003(2) 0.000(2) -0.005(2)
C16 0.019(3) 0.013(2) 0.017(3) -0.004(2) 0.003(2) -0.007(2)
C18 0.013(2) 0.020(3) 0.021(3) -0.011(2) 0.000(2) -0.003(2)
C19 0.018(3) 0.018(3) 0.025(3) -0.008(2) 0.004(2) -0.005(2)
C20 0.021(3) 0.017(3) 0.037(4) -0.009(3) 0.002(2) -0.007(2)
C21 0.020(3) 0.021(3) 0.039(4) -0.020(3) 0.001(2) -0.002(2)
C22 0.020(3) 0.023(3) 0.022(3) -0.011(2) -0.002(2) 0.000(2)
C24 0.012(2) 0.018(3) 0.018(3) -0.009(2) -0.001(2) 0.000(2)
C25 0.017(3) 0.018(3) 0.018(3) -0.004(2) 0.001(2) -0.003(2)
C26 0.022(3) 0.028(3) 0.020(3) -0.014(3) 0.004(2) -0.005(2)
C27 0.021(3) 0.026(3) 0.032(3) -0.017(3) 0.003(2) -0.006(2)
C28 0.018(3) 0.018(3) 0.026(3) -0.011(2) -0.002(2) -0.004(2)
C31 0.013(2) 0.019(3) 0.020(3) -0.007(2) 0.000(2) -0.004(2)
C32 0.013(2) 0.016(3) 0.023(3) -0.006(2) 0.000(2) -0.003(2)
C33 0.012(2) 0.023(3) 0.022(3) -0.008(2) -0.001(2) -0.002(2)
C34 0.021(3) 0.027(3) 0.024(3) -0.009(3) -0.002(2) -0.005(2)
C35 0.026(3) 0.040(4) 0.017(3) -0.011(3) -0.001(2) -0.007(3)
C36 0.020(3) 0.027(3) 0.014(3) -0.002(2) -0.001(2) -0.003(2)
C37 0.015(2) 0.025(3) 0.019(3) -0.005(2) -0.001(2) -0.002(2)
C38 0.019(3) 0.017(3) 0.024(3) -0.002(2) 0.002(2) 0.000(2)
C39 0.027(3) 0.019(3) 0.027(3) -0.003(3) -0.002(2) 0.000(2)
C40 0.020(3) 0.021(3) 0.025(3) -0.006(2) 0.000(2) -0.003(2)
C41 0.012(2) 0.018(3) 0.022(3) -0.005(2) -0.002(2) 0.001(2)
C42 0.015(2) 0.023(3) 0.020(3) -0.005(2) 0.000(2) -0.003(2)
C43 0.013(2) 0.021(3) 0.018(3) -0.006(2) -0.002(2) -0.002(2)
C44 0.015(2) 0.015(3) 0.022(3) -0.005(2) 0.000(2) -0.003(2)
C46 0.018(2) 0.016(3) 0.017(3) -0.004(2) 0.000(2) -0.005(2)
C47 0.021(3) 0.026(3) 0.022(3) -0.009(3) -0.002(2) -0.004(2)
C48 0.034(3) 0.029(3) 0.024(3) -0.011(3) -0.006(3) -0.008(3)
C49 0.038(3) 0.021(3) 0.025(3) -0.014(3) -0.002(3) -0.007(3)
C50 0.027(3) 0.017(3) 0.025(3) -0.007(3) 0.001(2) 0.001(2)
C52 0.024(3) 0.010(2) 0.017(3) -0.003(2) 0.000(2) 0.002(2)
C53 0.029(3) 0.023(3) 0.024(3) -0.009(3) 0.000(2) -0.001(2)
C54 0.045(4) 0.023(3) 0.031(4) -0.011(3) 0.000(3) 0.010(3)
C55 0.074(5) 0.025(3) 0.031(4) -0.018(3) -0.007(3) 0.002(3)
C56 0.050(4) 0.022(3) 0.029(3) -0.012(3) -0.011(3) 0.002(3)
C70 0.045(4) 0.037(4) 0.036(4) -0.014(3) 0.001(3) -0.015(3)
C73 0.037(8) 0.18(2) 0.35(3) -0.15(2) -0.025(13) 0.047(10)
C76 0.042(9) 0.046(10) 0.135(19) -0.016(11) 0.020(11) -0.009(8)
C79 0.038(8) 0.077(11) 0.055(10) -0.038(9) 0.013(7) -0.026(8)
B60 0.033(4) 0.026(4) 0.020(3) -0.005(3) 0.004(3) -0.008(3)
B65 0.105(8) 0.047(5) 0.048(6) -0.028(5) 0.042(6) -0.041(6)

loop_
_atom_type_symbol
_atom_type_description
_atom_type_scat_dispersion_real
_atom_type_scat_dispersion_imag
_atom_type_scat_source
C C 0.0033 0.0016 'International Tables Vol C Tables 4.2.6.8 and 6.1.1.4'
H H 0.0000 0.0000 'International Tables Vol C Tables 4.2.6.8 and 6.1.1.4'
Ag Ag -0.8971 1.1015 'International Tables Vol C Tables 4.2.6.8 and 6.1.1.4'
B B 0.0013 0.0007 'International Tables Vol C Tables 4.2.6.8 and 6.1.1.4'
Cl Cl 0.1484 0.1585 'International Tables Vol C Tables 4.2.6.8 and 6.1.1.4'
F F 0.0171 0.0103 'International Tables Vol C Tables 4.2.6.8 and 6.1.1.4'
N N 0.0061 0.0033 'International Tables Vol C Tables 4.2.6.8 and 6.1.1.4'

loop_
_geom_angle_atom_site_label_1
_geom_angle_atom_site_label_2
_geom_angle_atom_site_label_3
_geom_angle
_geom_angle_site_symmetry_3
N1 Ag1 N23 103.38(14) 2_657
N1 Ag1 N29 112.32(16) .
N1 Ag1 N51 144.57(15) .
N29 Ag1 N23 129.17(14) 2_657
N51 Ag1 N23 98.97(15) 2_657
N51 Ag1 N29 71.58(15) .
N2 Ag2 N17 104.45(15) 2_657
N2 Ag2 N30 112.54(16) .
N2 Ag2 N45 145.31(15) .
N30 Ag2 N17 127.05(14) 2_657
N30 Ag2 N45 72.75(15) .
N45 Ag2 N17 97.11(15) 2_657
Cl80 Cl77 C76 121.6(10) .
C76 Cl78 C79 96.1(6) .
Cl77 Cl80 C79 106.5(7) .
N2 N1 Ag1 122.1(3) .
C16 N1 Ag1 116.5(3) .
C16 N1 N2 120.7(5) .
N1 N2 Ag2 123.5(4) .
C3 N2 Ag2 115.5(3) .
C3 N2 N1 120.2(5) .
C18 N17 Ag2 116.8(3) 2_657
C22 N17 Ag2 124.7(4) 2_657
C22 N17 C18 116.8(5) .
C24 N23 Ag1 116.5(3) 2_657
C28 N23 Ag1 125.2(3) 2_657
C28 N23 C24 117.3(4) .
N30 N29 Ag1 121.7(3) .
N30 N29 C44 121.0(5) .
C44 N29 Ag1 113.5(3) .
N29 N30 Ag2 123.2(3) .
N29 N30 C31 120.7(5) .
C31 N30 Ag2 111.8(3) .
C46 N45 Ag2 108.0(3) .
C50 N45 Ag2 123.3(4) .
C50 N45 C46 116.6(5) .
C52 N51 Ag1 109.6(3) .
C56 N51 Ag1 121.2(4) .
C56 N51 C52 117.3(5) .
N2 C3 C4 121.9(5) .
N2 C3 C24 116.8(4) .
C4 C3 C24 121.3(5) .
C3 C4 C5 132.9(5) .
C3 C4 C15 118.2(5) .
C15 C4 C5 108.9(5) .
C6 C5 C4 136.7(5) .
C6 C5 C14 118.5(5) .
C14 C5 C4 104.7(4) .
C5 C6 H6 120.5 .
C5 C6 C7 119.0(5) .
C7 C6 H6 120.5 .
C6 C7 H7 119.2 .
C8 C7 C6 121.5(5) .
C8 C7 H7 119.2 .
C7 C8 H8 119.7 .
C7 C8 C9 120.6(5) .
C9 C8 H8 119.7 .
C10 C9 C8 127.1(4) .
C14 C9 C8 116.4(5) .
C14 C9 C10 116.5(5) .
C9 C10 H10 119.7 .
C11 C10 C9 120.6(5) .
C11 C10 H10 119.7 .
C10 C11 H11 119.0 .
C10 C11 C12 122.0(5) .
C12 C11 H11 119.0 .
C11 C12 H12 120.7 .
C13 C12 C11 118.7(5) .
C13 C12 H12 120.7 .
C12 C13 C14 118.5(5) .
C12 C13 C15 136.2(5) .
C14 C13 C15 105.3(4) .
C9 C14 C5 123.9(5) .
C9 C14 C13 123.7(5) .
C13 C14 C5 112.4(4) .
C4 C15 C13 108.6(5) .
C4 C15 C16 117.4(5) .
C16 C15 C13 134.0(5) .
N1 C16 C15 121.7(5) .
N1 C16 C18 116.5(5) .
C15 C16 C18 121.8(5) .
N17 C18 C16 114.6(4) .
N17 C18 C19 123.6(5) .
C19 C18 C16 121.8(5) .
C18 C19 H19 120.7 .
C20 C19 C18 118.6(5) .
C20 C19 H19 120.7 .
C19 C20 H20 120.7 .
C19 C20 C21 118.7(5) .
C21 C20 H20 120.7 .
C20 C21 H21 120.6 .
C22 C21 C20 118.8(5) .
C22 C21 H21 120.6 .
N17 C22 C21 123.6(5) .
N17 C22 H22 118.2 .
C21 C22 H22 118.2 .
N23 C24 C3 114.8(4) .
N23 C24 C25 122.9(5) .
C25 C24 C3 122.2(5) .
C24 C25 H25 120.6 .
C26 C25 C24 118.9(5) .
C26 C25 H25 120.6 .
C25 C26 H26 120.5 .
C25 C26 C27 119.0(5) .
C27 C26 H26 120.5 .
C26 C27 H27 120.7 .
C28 C27 C26 118.7(5) .
C28 C27 H27 120.7 .
N23 C28 C27 123.3(5) .
N23 C28 H28 118.4 .
C27 C28 H28 118.4 .
N30 C31 C32 121.0(5) .
N30 C31 C46 115.8(5) .
C32 C31 C46 123.0(5) .
C31 C32 C33 132.0(5) .
C31 C32 C43 118.3(5) .
C43 C32 C33 109.0(5) .
C34 C33 C32 135.8(5) .
C34 C33 C42 119.0(5) .
C42 C33 C32 104.9(5) .
C33 C34 H34 120.9 .
C33 C34 C35 118.2(5) .
C35 C34 H34 120.9 .
C34 C35 H35 118.6 .
C36 C35 C34 122.9(5) .
C36 C35 H35 118.6 .
C35 C36 H36 119.7 .
C35 C36 C37 120.7(5) .
C37 C36 H36 119.7 .
C36 C37 C42 115.7(5) .
C38 C37 C36 128.4(5) .
C38 C37 C42 115.9(5) .
C37 C38 H38 119.6 .
C39 C38 C37 120.9(5) .
C39 C38 H38 119.6 .
C38 C39 H39 118.9 .
C38 C39 C40 122.1(5) .
C40 C39 H39 118.9 .
C39 C40 H40 120.6 .
C41 C40 C39 118.8(5) .
C41 C40 H40 120.6 .
C40 C41 C42 118.6(5) .
C40 C41 C43 135.5(5) .
C42 C41 C43 105.7(4) .
C33 C42 C37 123.6(5) .
C41 C42 C33 112.5(5) .
C41 C42 C37 123.7(5) .
C32 C43 C41 107.9(5) .
C44 C43 C32 117.8(5) .
C44 C43 C41 133.5(5) .
N29 C44 C43 120.7(5) .
N29 C44 C52 114.5(5) .
C43 C44 C52 124.7(5) .
N45 C46 C31 115.2(4) .
N45 C46 C47 123.5(5) .
C47 C46 C31 121.3(5) .
C46 C47 H47 120.9 .
C48 C47 C46 118.1(5) .
C48 C47 H47 120.9 .
C47 C48 H48 120.6 .
C49 C48 C47 118.8(5) .
C49 C48 H48 120.6 .
C48 C49 H49 120.5 .
C48 C49 C50 118.9(5) .
C50 C49 H49 120.5 .
N45 C50 C49 123.7(5) .
N45 C50 H50 118.1 .
C49 C50 H50 118.1 .
N51 C52 C44 116.1(5) .
N51 C52 C53 123.3(5) .
C53 C52 C44 120.6(5) .
C52 C53 H53 120.8 .
C54 C53 C52 118.4(6) .
C54 C53 H53 120.8 .
C53 C54 H54 120.8 .
C53 C54 C55 118.4(6) .
C55 C54 H54 120.8 .
C54 C55 H55 120.3 .
C56 C55 C54 119.3(6) .
C56 C55 H55 120.3 .
N51 C56 C55 123.1(6) .
N51 C56 H56 118.4 .
C55 C56 H56 118.4 .
Cl71 C70 Cl72 111.7(3) .
Cl71 C70 H70A 109.3 .
Cl71 C70 H70B 109.3 .
Cl72 C70 H70A 109.3 .
Cl72 C70 H70B 109.3 .
H70A C70 H70B 107.9 .
Cl74 C73 Cl75 104.5(12) .
Cl74 C73 H73A 110.9 .
Cl74 C73 H73B 110.9 .
Cl75 C73 H73A 110.9 .
Cl75 C73 H73B 110.9 .
H73A C73 H73B 108.9 .
Cl77 C76 Cl78 102.5(11) .
Cl77 C76 H76A 111.3 .
Cl77 C76 H76B 111.3 .
Cl78 C76 H76A 111.3 .
Cl78 C76 H76B 111.3 .
H76A C76 H76B 109.2 .
Cl78 C79 H79A 109.0 .
Cl78 C79 H79B 109.0 .
Cl80 C79 Cl78 113.0(8) .
Cl80 C79 H79A 109.0 .
Cl80 C79 H79B 109.0 .
H79A C79 H79B 107.8 .
F61 B60 F62 110.1(5) .
F61 B60 F64 109.2(5) .
F63 B60 F61 110.6(5) .
F63 B60 F62 108.7(5) .
F63 B60 F64 110.3(5) .
F64 B60 F62 107.9(5) .
F66 B65 F67A 99.1(8) .
F66 B65 F67B 85.6(10) .
F66 B65 F68 121.6(9) .
F66 B65 F69 115.3(7) .
F68 B65 F67A 99.9(7) .
F68 B65 F67B 77.9(9) .
F68 B65 F69 113.8(8) .
F69 B65 F67A 102.0(8) .
F69 B65 F67B 75.3(10) .

loop_
_geom_bond_atom_site_label_1
_geom_bond_atom_site_label_2
_geom_bond_distance
_geom_bond_site_symmetry_2
Ag1 N1 2.361(4) .
Ag1 N23 2.439(4) 2_657
Ag1 N29 2.392(4) .
Ag1 N51 2.390(5) .
Ag2 N2 2.339(4) .
Ag2 N17 2.414(4) 2_657
Ag2 N30 2.368(4) .
Ag2 N45 2.388(4) .
Cl71 C70 1.765(7) .
Cl72 C70 1.769(6) .
Cl74 C73 1.72(2) .
Cl75 C73 2.09(2) .
Cl77 Cl80 1.433(11) .
Cl77 C76 1.751(18) .
Cl78 C76 1.89(2) .
Cl78 C79 1.909(17) .
Cl80 C79 1.667(16) .
F61 B60 1.374(7) .
F62 B60 1.398(8) .
F63 B60 1.373(8) .
F64 B60 1.386(7) .
F66 B65 1.298(9) .
F67A B65 1.500(13) .
F67B B65 1.76(2) .
F68 B65 1.327(10) .
F69 B65 1.356(9) .
N1 N2 1.350(5) .
N1 C16 1.348(7) .
N2 C3 1.347(6) .
N17 Ag2 2.414(4) 2_657
N17 C18 1.351(7) .
N17 C22 1.333(7) .
N23 Ag1 2.439(4) 2_657
N23 C24 1.348(6) .
N23 C28 1.340(7) .
N29 N30 1.342(6) .
N29 C44 1.355(7) .
N30 C31 1.343(7) .
N45 C46 1.346(6) .
N45 C50 1.340(7) .
N51 C52 1.347(7) .
N51 C56 1.337(8) .
C3 C4 1.400(7) .
C3 C24 1.484(7) .
C4 C5 1.472(7) .
C4 C15 1.406(7) .
C5 C6 1.388(7) .
C5 C14 1.415(7) .
C6 H6 0.9500 .
C6 C7 1.419(7) .
C7 H7 0.9500 .
C7 C8 1.390(8) .
C8 H8 0.9500 .
C8 C9 1.420(8) .
C9 C10 1.418(8) .
C9 C14 1.399(6) .
C10 H10 0.9500 .
C10 C11 1.371(8) .
C11 H11 0.9500 .
C11 C12 1.427(7) .
C12 H12 0.9500 .
C12 C13 1.382(7) .
C13 C14 1.413(7) .
C13 C15 1.465(7) .
C15 C16 1.408(7) .
C16 C18 1.491(7) .
C18 C19 1.382(7) .
C19 H19 0.9500 .
C19 C20 1.382(8) .
C20 H20 0.9500 .
C20 C21 1.387(8) .
C21 H21 0.9500 .
C21 C22 1.384(7) .
C22 H22 0.9500 .
C24 C25 1.383(7) .
C25 H25 0.9500 .
C25 C26 1.380(7) .
C26 H26 0.9500 .
C26 C27 1.384(8) .
C27 H27 0.9500 .
C27 C28 1.382(8) .
C28 H28 0.9500 .
C31 C32 1.402(7) .
C31 C46 1.489(7) .
C32 C33 1.476(8) .
C32 C43 1.406(7) .
C33 C34 1.376(8) .
C33 C42 1.409(7) .
C34 H34 0.9500 .
C34 C35 1.410(8) .
C35 H35 0.9500 .
C35 C36 1.373(8) .
C36 H36 0.9500 .
C36 C37 1.410(7) .
C37 C38 1.409(8) .
C37 C42 1.415(7) .
C38 H38 0.9500 .
C38 C39 1.377(8) .
C39 H39 0.9500 .
C39 C40 1.412(7) .
C40 H40 0.9500 .
C40 C41 1.382(7) .
C41 C42 1.404(7) .
C41 C43 1.476(7) .
C43 C44 1.404(7) .
C44 C52 1.487(7) .
C46 C47 1.392(7) .
C47 H47 0.9500 .
C47 C48 1.392(8) .
C48 H48 0.9500 .
C48 C49 1.379(8) .
C49 H49 0.9500 .
C49 C50 1.381(8) .
C50 H50 0.9500 .
C52 C53 1.394(7) .
C53 H53 0.9500 .
C53 C54 1.385(8) .
C54 H54 0.9500 .
C54 C55 1.392(9) .
C55 H55 0.9500 .
C55 C56 1.379(9) .
C56 H56 0.9500 .
C70 H70A 0.9900 .
C70 H70B 0.9900 .
C73 H73A 0.9900 .
C73 H73B 0.9900 .
C76 H76A 0.9900 .
C76 H76B 0.9900 .
C79 H79A 0.9900 .
C79 H79B 0.9900 .

loop_
_geom_torsion_atom_site_label_1
_geom_torsion_atom_site_label_2
_geom_torsion_atom_site_label_3
_geom_torsion_atom_site_label_4
_geom_torsion
_geom_torsion_site_symmetry_1
Ag1 N1 N2 Ag2 -0.7(5) .
Ag1 N1 N2 C3 -169.9(3) .
Ag1 N1 C16 C15 170.9(4) .
Ag1 N1 C16 C18 -7.4(5) .
Ag1 N23 C24 C3 15.5(5) 2_657
Ag1 N23 C24 C25 -167.7(4) 2_657
Ag1 N23 C28 C27 167.9(4) 2_657
Ag1 N29 N30 Ag2 -1.3(5) .
Ag1 N29 N30 C31 -156.2(3) .
Ag1 N29 C44 C43 152.8(4) .
Ag1 N29 C44 C52 -22.2(5) .
Ag1 N51 C52 C44 -40.4(5) .
Ag1 N51 C52 C53 140.0(4) .
Ag1 N51 C56 C55 -136.6(5) .
Ag2 N2 C3 C4 -170.9(4) .
Ag2 N2 C3 C24 7.2(5) .
Ag2 N17 C18 C16 -17.1(5) 2_657
Ag2 N17 C18 C19 164.8(4) 2_657
Ag2 N17 C22 C21 -163.9(4) 2_657
Ag2 N30 C31 C32 -151.9(4) .
Ag2 N30 C31 C46 24.3(5) .
Ag2 N45 C46 C31 41.4(5) .
Ag2 N45 C46 C47 -139.2(4) .
Ag2 N45 C50 C49 134.7(5) .
Cl77 Cl80 C79 Cl78 -0.8(9) .
Cl80 Cl77 C76 Cl78 -5.2(11) .
N1 N2 C3 C4 -0.8(7) .
N1 N2 C3 C24 177.3(4) .
N1 C16 C18 N17 121.8(5) .
N1 C16 C18 C19 -60.2(6) .
N2 N1 C16 C15 -0.1(7) .
N2 N1 C16 C18 -178.4(4) .
N2 C3 C4 C5 -178.3(5) .
N2 C3 C4 C15 0.6(7) .
N2 C3 C24 N23 -121.4(5) .
N2 C3 C24 C25 61.9(6) .
N17 C18 C19 C20 0.4(8) .
N23 C24 C25 C26 -1.6(8) .
N29 N30 C31 C32 5.6(7) .
N29 N30 C31 C46 -178.1(4) .
N29 C44 C52 N51 44.2(6) .
N29 C44 C52 C53 -136.2(5) .
N30 N29 C44 C43 -5.6(7) .
N30 N29 C44 C52 179.5(4) .
N30 C31 C32 C33 163.1(5) .
N30 C31 C32 C43 -6.2(7) .
N30 C31 C46 N45 -47.4(6) .
N30 C31 C46 C47 133.2(5) .
N45 C46 C47 C48 -2.3(8) .
N51 C52 C53 C54 1.4(8) .
C3 C4 C5 C6 -1.8(10) .
C3 C4 C5 C14 -179.8(5) .
C3 C4 C15 C13 -179.7(4) .
C3 C4 C15 C16 -0.1(7) .
C3 C24 C25 C26 174.9(5) .
C4 C3 C24 N23 56.7(6) .
C4 C3 C24 C25 -120.0(6) .
C4 C5 C6 C7 -177.1(5) .
C4 C5 C14 C9 177.4(4) .
C4 C5 C14 C13 -1.6(5) .
C4 C15 C16 N1 -0.1(7) .
C4 C15 C16 C18 178.1(4) .
C5 C4 C15 C13 -0.5(6) .
C5 C4 C15 C16 179.0(4) .
C5 C6 C7 C8 0.2(8) .
C6 C5 C14 C9 -1.0(7) .
C6 C5 C14 C13 180.0(5) .
C6 C7 C8 C9 -0.9(8) .
C7 C8 C9 C10 -179.8(5) .
C7 C8 C9 C14 0.6(7) .
C8 C9 C10 C11 179.8(5) .
C8 C9 C14 C5 0.4(7) .
C8 C9 C14 C13 179.2(4) .
C9 C10 C11 C12 0.4(8) .
C10 C9 C14 C5 -179.3(4) .
C10 C9 C14 C13 -0.4(7) .
C10 C11 C12 C13 0.8(8) .
C11 C12 C13 C14 -1.7(7) .
C11 C12 C13 C15 177.3(5) .
C12 C13 C14 C5 -179.5(5) .
C12 C13 C14 C9 1.6(7) .
C12 C13 C15 C4 -179.5(6) .
C12 C13 C15 C16 1.1(10) .
C13 C15 C16 N1 179.2(5) .
C13 C15 C16 C18 -2.5(8) .
C14 C5 C6 C7 0.7(7) .
C14 C9 C10 C11 -0.6(7) .
C14 C13 C15 C4 -0.4(5) .
C14 C13 C15 C16 -179.8(5) .
C15 C4 C5 C6 179.3(6) .
C15 C4 C5 C14 1.2(5) .
C15 C13 C14 C5 1.3(5) .
C15 C13 C14 C9 -177.7(4) .
C15 C16 C18 N17 -56.6(6) .
C15 C16 C18 C19 121.5(6) .
C16 N1 N2 Ag2 169.8(3) .
C16 N1 N2 C3 0.5(7) .
C16 C18 C19 C20 -177.5(5) .
C18 N17 C22 C21 0.6(7) .
C18 C19 C20 C21 0.4(8) .
C19 C20 C21 C22 -0.7(8) .
C20 C21 C22 N17 0.2(8) .
C22 N17 C18 C16 177.1(4) .
C22 N17 C18 C19 -0.9(7) .
C24 N23 C28 C27 -0.2(7) .
C24 C3 C4 C5 3.7(8) .
C24 C3 C4 C15 -177.4(5) .
C24 C25 C26 C27 0.5(8) .
C25 C26 C27 C28 0.6(8) .
C26 C27 C28 N23 -0.7(8) .
C28 N23 C24 C3 -175.3(4) .
C28 N23 C24 C25 1.4(7) .
C31 C32 C33 C34 3.0(10) .
C31 C32 C33 C42 -169.8(5) .
C31 C32 C43 C41 172.2(4) .
C31 C32 C43 C44 1.0(7) .
C31 C46 C47 C48 177.0(5) .
C32 C31 C46 N45 128.8(5) .
C32 C31 C46 C47 -50.6(7) .
C32 C33 C34 C35 -172.5(5) .
C32 C33 C42 C37 174.4(4) .
C32 C33 C42 C41 -1.0(6) .
C32 C43 C44 N29 4.7(7) .
C32 C43 C44 C52 179.1(5) .
C33 C32 C43 C41 0.6(6) .
C33 C32 C43 C44 -170.5(4) .
C33 C34 C35 C36 0.5(8) .
C34 C33 C42 C37 0.1(8) .
C34 C33 C42 C41 -175.3(5) .
C34 C35 C36 C37 -0.3(8) .
C35 C36 C37 C38 176.2(5) .
C35 C36 C37 C42 -0.1(7) .
C36 C37 C38 C39 -175.7(5) .
C36 C37 C42 C33 0.1(7) .
C36 C37 C42 C41 175.0(5) .
C37 C38 C39 C40 0.4(8) .
C38 C37 C42 C33 -176.7(5) .
C38 C37 C42 C41 -1.7(7) .
C38 C39 C40 C41 -0.3(8) .
C39 C40 C41 C42 -0.7(7) .
C39 C40 C41 C43 173.6(5) .
C40 C41 C42 C33 177.3(5) .
C40 C41 C42 C37 1.8(8) .
C40 C41 C43 C32 -176.0(6) .
C40 C41 C43 C44 -6.9(10) .
C41 C43 C44 N29 -163.6(5) .
C41 C43 C44 C52 10.8(9) .
C42 C33 C34 C35 -0.4(7) .
C42 C37 C38 C39 0.6(7) .
C42 C41 C43 C32 -1.2(6) .
C42 C41 C43 C44 168.0(5) .
C43 C32 C33 C34 173.0(6) .
C43 C32 C33 C42 0.2(6) .
C43 C41 C42 C33 1.4(6) .
C43 C41 C42 C37 -174.0(5) .
C43 C44 C52 N51 -130.5(5) .
C43 C44 C52 C53 49.1(7) .
C44 N29 N30 Ag2 155.3(3) .
C44 N29 N30 C31 0.3(7) .
C44 C52 C53 C54 -178.2(5) .
C46 N45 C50 C49 -3.3(8) .
C46 C31 C32 C33 -12.9(8) .
C46 C31 C32 C43 177.8(5) .
C46 C47 C48 C49 -1.7(8) .
C47 C48 C49 C50 3.1(8) .
C48 C49 C50 N45 -0.5(8) .
C50 N45 C46 C31 -174.6(4) .
C50 N45 C46 C47 4.8(7) .
C52 N51 C56 C55 2.4(9) .
C52 C53 C54 C55 1.6(8) .
C53 C54 C55 C56 -2.5(9) .
C54 C55 C56 N51 0.5(10) .
C56 N51 C52 C44 176.2(5) .
C56 N51 C52 C53 -3.4(8) .
C76 Cl77 Cl80 C79 3.9(10) .
C79 Cl78 C76 Cl77 3.5(8) .
